data_7044711
loop_
_publ_author_name
'Vasko, Petra'
'Hurmalainen, Juha'
'Mansikkam\"aki, Akseli'
'Peuronen, Anssi'
'Mailman, Aaron'
'Tuononen, Heikki M.'

_publ_section_title
;
 Synthesis of new hybrid 1,4-thiazinyl-1,2,3-dithiazolyl radicals via
 Smiles rearrangement
;
_journal_name_full 'Dalton Transactions'
_journal_paper_doi 10.1039/C7DT03243A
_journal_year 2017
_chemical_formula_moiety 'C12 H7 Cl N3 S3, C F3 O3 S'
_chemical_formula_sum 'C13 H7 Cl F3 N3 O3 S4'
_chemical_formula_weight 473.91
_chemical_name_systematic
;
 ?
;
_space_group_crystal_system monoclinic
_space_group_IT_number 14
_space_group_name_Hall '-P 2yn'
_space_group_name_H-M_alt 'P 1 21/n 1'
_symmetry_space_group_name_Hall '-P 2yn'
_symmetry_space_group_name_H-M 'P 1 21/n 1'
_atom_sites_solution_hydrogens geom
_atom_sites_solution_primary direct
_audit_creation_date 2016-11-19
_audit_creation_method
;
Olex2 1.2
(compiled 2016.11.07 svn.r3352 for OlexSys, GUI svn.r5261)
;
_audit_update_record
;
2017-09-28 deposited with the CCDC.
2017-10-04 downloaded from the CCDC.
;
_cell_angle_alpha 90
_cell_angle_beta 94.745(7)
_cell_angle_gamma 90
_cell_formula_units_Z 4
_cell_length_a 7.4918(4)
_cell_length_b 21.1396(9)
_cell_length_c 11.7057(10)
_cell_measurement_reflns_used 2144
_cell_measurement_temperature 120.01(10)
_cell_measurement_theta_max 75.4420
_cell_measurement_theta_min 6.2490
_cell_volume 1847.5(2)
_computing_cell_refinement 'CrysAlisPro 1.171.38.41 (Rigaku OD, 2015)'
_computing_data_collection 'CrysAlisPro 1.171.38.41 (Rigaku OD, 2015)'
_computing_data_reduction 'CrysAlisPro 1.171.38.41 (Rigaku OD, 2015)'
_computing_molecular_graphics 'Olex2 (Dolomanov et al., 2009)'
_computing_publication_material 'Olex2 (Dolomanov et al., 2009)'
_computing_structure_refinement 'ShelXL (Sheldrick, 2015)'
_computing_structure_solution 'ShelXS (Sheldrick, 2008)'
_diffrn_ambient_environment N~2~
_diffrn_ambient_temperature 120.01(10)
_diffrn_detector 'CCD plate'
_diffrn_detector_area_resol_mean 5.1977
_diffrn_detector_type Atlas
_diffrn_measured_fraction_theta_full 0.989
_diffrn_measured_fraction_theta_max 0.989
_diffrn_measurement_details
;
List of Runs (angles in degrees, time in seconds):

  # Type    Start    End  Width  t~exp~   \w     \q     \k     \f   Frames
#--------------------------------------------------------------------------
  1  \w      1.00  77.00   1.00   15.00    --   41.40 -99.00 120.00   76
  2  \w     15.00 113.00   1.00   15.00    --   41.40  57.00  60.00   98
  3  \w      3.00  63.00   1.00   15.00    --   41.40 -99.00-120.00   60
  4  \w     29.00 101.00   1.00   65.00    --  112.00 -94.00  60.00   72
  5  \w     99.00 160.00   1.00   65.00    --  112.00 125.00 120.00   61
  6  \w     40.00 140.00   1.00   65.00    --  112.00 -30.00  90.00  100
  7  \w     63.00  99.00   1.00   65.00    --  112.00 -94.00-120.00   36
  8  \w     83.00 167.00   1.00   65.00    --  112.00  61.00 -90.00   84
;
_diffrn_measurement_device 'four-circle diffractometer'
_diffrn_measurement_device_type 'SuperNova, Dual, Cu at zero, Atlas'
_diffrn_measurement_method '\w scans'
_diffrn_orient_matrix_type 'CrysAlisPro convention (1999,Acta A55,543-557)'
_diffrn_orient_matrix_UB_11 -0.1328811000
_diffrn_orient_matrix_UB_12 -0.0447300000
_diffrn_orient_matrix_UB_13 -0.0671518000
_diffrn_orient_matrix_UB_21 0.1163663000
_diffrn_orient_matrix_UB_22 0.0016082000
_diffrn_orient_matrix_UB_23 -0.1024366000
_diffrn_orient_matrix_UB_31 0.1067627000
_diffrn_orient_matrix_UB_32 -0.0574606000
_diffrn_orient_matrix_UB_33 0.0495126000
_diffrn_radiation_monochromator mirror
_diffrn_radiation_probe x-ray
_diffrn_radiation_type CuK\a
_diffrn_radiation_wavelength 1.54184
_diffrn_reflns_av_R_equivalents 0.0278
_diffrn_reflns_av_unetI/netI 0.0398
_diffrn_reflns_Laue_measured_fraction_full 0.989
_diffrn_reflns_Laue_measured_fraction_max 0.989
_diffrn_reflns_limit_h_max 9
_diffrn_reflns_limit_h_min -8
_diffrn_reflns_limit_k_max 18
_diffrn_reflns_limit_k_min -26
_diffrn_reflns_limit_l_max 14
_diffrn_reflns_limit_l_min -14
_diffrn_reflns_number 6154
_diffrn_reflns_point_group_measured_fraction_full 0.989
_diffrn_reflns_point_group_measured_fraction_max 0.989
_diffrn_reflns_theta_full 67.684
_diffrn_reflns_theta_max 67.989
_diffrn_reflns_theta_min 6.287
_diffrn_source 'micro-focus sealed X-ray tube'
_diffrn_source_type 'SuperNova (Cu) X-ray Source'
_exptl_absorpt_coefficient_mu 6.542
_exptl_absorpt_correction_T_max 0.936
_exptl_absorpt_correction_T_min 0.825
_exptl_absorpt_correction_type analytical
_exptl_absorpt_process_details
;
CrysAlisPro 1.171.38.41 (Rigaku Oxford Diffraction, 2015)
Analytical numeric absorption correction using a multifaceted crystal
            model based on expressions derived by R.C. Clark & J.S. Reid.
(Clark, R. C. & Reid, J. S. (1995). Acta Cryst. A51, 887-897)
Empirical absorption correction using spherical harmonics,
 implemented in SCALE3 ABSPACK scaling algorithm.
;
_exptl_crystal_colour 'dark red'
_exptl_crystal_colour_modifier dark
_exptl_crystal_colour_primary red
_exptl_crystal_density_diffrn 1.704
_exptl_crystal_description plate
_exptl_crystal_F_000 952
_exptl_crystal_size_max 0.212
_exptl_crystal_size_mid 0.062
_exptl_crystal_size_min 0.061
_refine_diff_density_max 1.685
_refine_diff_density_min -0.463
_refine_diff_density_rms 0.161
_refine_ls_extinction_method none
_refine_ls_goodness_of_fit_ref 1.195
_refine_ls_hydrogen_treatment constr
_refine_ls_matrix_type full
_refine_ls_number_parameters 245
_refine_ls_number_reflns 3312
_refine_ls_number_restraints 0
_refine_ls_restrained_S_all 1.195
_refine_ls_R_factor_all 0.1117
_refine_ls_R_factor_gt 0.0989
_refine_ls_shift/su_max 0.000
_refine_ls_shift/su_mean 0.000
_refine_ls_structure_factor_coef Fsqd
_refine_ls_weighting_details 'w=1/[\s^2^(Fo^2^)+(0.2000P)^2^] where P=(Fo^2^+2Fc^2^)/3'
_refine_ls_weighting_scheme calc
_refine_ls_wR_factor_gt 0.2731
_refine_ls_wR_factor_ref 0.2889
_reflns_Friedel_coverage 0.000
_reflns_number_gt 2692
_reflns_number_total 3312
_reflns_threshold_expression 'I > 2\s(I)'
_cod_data_source_file c7dt03243a3.cif
_cod_data_source_block 5b-OTf
_cod_database_code 7044711
_shelxl_version_number 2013-4
_chemical_oxdiff_formula 'C13 H6 Cl N3 S4 O3 F3'
_chemical_oxdiff_usercomment 'ANR TBA-F 1:1 Ac-d6'
_shelx_space_group_comment
;
The symmetry employed for this shelxl refinement is uniquely defined
by the following loop, which should always be used as a source of
symmetry information in preference to the above space-group names.
They are only intended as comments.
;
_reflns_odcompleteness_completeness 98.88
_reflns_odcompleteness_iscentric 1
_reflns_odcompleteness_theta 66.97
_olex2_refinement_description
;
1. Fixed Uiso
 At 1.2 times of:
  All C(H) groups
 At 1.5 times of:
  All C(H,H,H) groups
2.a Aromatic/amide H refined with riding coordinates:
 C3(H3), C6(H6), C8(H8), C9(H9)
2.b Idealised Me refined as rotating group:
 C12(H12a,H12b,H12c)
;
_olex2_submission_special_instructions 'No special instructions were received'
_oxdiff_exptl_absorpt_empirical_details
;
Empirical correction (ABSPACK) includes:
- Absorption correction using spherical harmonics
- Frame scaling
;
_oxdiff_exptl_absorpt_empirical_full_max 1.542
_oxdiff_exptl_absorpt_empirical_full_min 0.563

loop_
_space_group_symop_operation_xyz
'x, y, z'
'-x+1/2, y+1/2, -z+1/2'
'-x, -y, -z'
'x-1/2, -y-1/2, z-1/2'

loop_
_atom_site_label
_atom_site_type_symbol
_atom_site_fract_x
_atom_site_fract_y
_atom_site_fract_z
_atom_site_U_iso_or_equiv
_atom_site_adp_type
_atom_site_occupancy
_atom_site_site_symmetry_order
_atom_site_calc_flag
_atom_site_refinement_flags_posn
Cl1 Cl 0.15506(19) 0.17858(7) 0.36244(15) 0.0508(5) Uani 1 1 d .
S1 S 1.4666(2) 0.18562(6) -0.09106(15) 0.0470(5) Uani 1 1 d .
S2 S 1.3439(2) 0.10181(6) -0.05671(15) 0.0477(5) Uani 1 1 d .
S3 S 0.73988(19) 0.10640(6) 0.16244(15) 0.0469(5) Uani 1 1 d .
N1 N 1.3286(7) 0.2338(2) -0.0348(5) 0.0468(12) Uani 1 1 d .
N2 N 0.8062(7) 0.2525(2) 0.1445(5) 0.0445(11) Uani 1 1 d .
N3 N 1.0670(7) 0.2419(2) 0.0591(5) 0.0447(11) Uani 1 1 d .
C1 C 1.1936(8) 0.2067(3) 0.0102(6) 0.0437(13) Uani 1 1 d .
C2 C 1.1792(8) 0.1386(3) 0.0084(6) 0.0439(13) Uani 1 1 d .
C3 C 1.0387(8) 0.1087(3) 0.0575(6) 0.0460(14) Uani 1 1 d .
H3 H 1.0315 0.0648 0.0590 0.055 Uiso 1 1 calc R
C4 C 0.9111(8) 0.1451(3) 0.1037(6) 0.0436(13) Uani 1 1 d .
C5 C 0.6080(8) 0.1682(3) 0.2074(6) 0.0421(12) Uani 1 1 d .
C6 C 0.4528(8) 0.1518(3) 0.2573(6) 0.0477(14) Uani 1 1 d .
H6 H 0.4214 0.1095 0.2644 0.057 Uiso 1 1 calc R
C7 C 0.3459(8) 0.1987(3) 0.2962(6) 0.0467(13) Uani 1 1 d .
C8 C 0.3912(8) 0.2622(3) 0.2836(6) 0.0478(14) Uani 1 1 d .
H8 H 0.3190 0.2937 0.3107 0.057 Uiso 1 1 calc R
C9 C 0.5407(8) 0.2781(3) 0.2319(6) 0.0477(14) Uani 1 1 d .
H9 H 0.5671 0.3206 0.2214 0.057 Uiso 1 1 calc R
C10 C 0.6551(8) 0.2321(3) 0.1941(6) 0.0446(13) Uani 1 1 d .
C11 C 0.9210(8) 0.2140(3) 0.1044(5) 0.0432(13) Uani 1 1 d .
C12 C 1.0823(9) 0.3117(3) 0.0638(6) 0.0472(14) Uani 1 1 d .
H12A H 0.9805 0.3303 0.0213 0.071 Uiso 1 1 calc GR
H12B H 1.1898 0.3246 0.0311 0.071 Uiso 1 1 calc GR
H12C H 1.0865 0.3254 0.1422 0.071 Uiso 1 1 calc GR
S4 S 0.2626(2) 0.46100(6) 0.30644(16) 0.0529(5) Uani 1 1 d .
F1 F 0.1020(11) 0.4627(3) 0.0995(7) 0.112(2) Uani 1 1 d .
F2 F 0.3296(12) 0.5255(2) 0.1252(6) 0.119(3) Uani 1 1 d .
F3 F 0.3658(9) 0.4257(2) 0.1074(5) 0.0916(18) Uani 1 1 d .
O1 O 0.1568(8) 0.5122(2) 0.3414(6) 0.0691(15) Uani 1 1 d .
O2 O 0.1865(7) 0.3991(2) 0.3203(5) 0.0633(13) Uani 1 1 d .
O3 O 0.4522(7) 0.4657(2) 0.3434(6) 0.0689(15) Uani 1 1 d .
C13 C 0.2616(15) 0.4687(4) 0.1508(8) 0.075(2) Uani 1 1 d .

loop_
_atom_site_aniso_label
_atom_site_aniso_U_11
_atom_site_aniso_U_22
_atom_site_aniso_U_33
_atom_site_aniso_U_23
_atom_site_aniso_U_13
_atom_site_aniso_U_12
Cl1 0.0449(8) 0.0347(8) 0.0740(10) -0.0037(6) 0.0131(7) 0.0030(5)
S1 0.0474(8) 0.0280(7) 0.0673(10) 0.0008(6) 0.0147(7) -0.0016(5)
S2 0.0482(8) 0.0252(7) 0.0721(10) -0.0022(6) 0.0185(7) -0.0002(5)
S3 0.0443(8) 0.0230(7) 0.0752(10) -0.0020(6) 0.0169(7) 0.0017(5)
N1 0.045(2) 0.026(2) 0.070(3) -0.002(2) 0.009(2) -0.0017(19)
N2 0.047(3) 0.021(2) 0.066(3) -0.0044(19) 0.006(2) 0.0016(17)
N3 0.049(3) 0.025(2) 0.061(3) -0.001(2) 0.008(2) -0.0013(19)
C1 0.047(3) 0.026(3) 0.058(3) -0.001(2) 0.006(3) 0.000(2)
C2 0.042(3) 0.029(3) 0.062(3) -0.004(2) 0.013(3) 0.002(2)
C3 0.046(3) 0.023(3) 0.069(4) -0.002(2) 0.010(3) 0.001(2)
C4 0.043(3) 0.026(3) 0.063(4) 0.001(2) 0.012(3) -0.001(2)
C5 0.042(3) 0.023(3) 0.062(3) -0.005(2) 0.007(2) 0.006(2)
C6 0.046(3) 0.029(3) 0.069(4) -0.004(3) 0.011(3) 0.002(2)
C7 0.043(3) 0.037(3) 0.061(4) -0.005(3) 0.011(3) -0.002(2)
C8 0.045(3) 0.031(3) 0.068(4) -0.005(3) 0.004(3) 0.004(2)
C9 0.048(3) 0.031(3) 0.063(4) -0.004(3) 0.001(3) 0.004(2)
C10 0.045(3) 0.026(3) 0.063(4) -0.003(2) 0.005(3) 0.001(2)
C11 0.045(3) 0.027(3) 0.057(3) -0.001(2) 0.005(2) 0.000(2)
C12 0.046(3) 0.027(3) 0.069(4) -0.002(2) 0.010(3) -0.002(2)
S4 0.0651(10) 0.0233(7) 0.0713(10) 0.0008(6) 0.0116(8) -0.0021(6)
F1 0.144(6) 0.087(4) 0.098(4) 0.002(3) -0.036(4) 0.003(4)
F2 0.218(9) 0.040(3) 0.105(4) 0.011(3) 0.055(5) -0.025(4)
F3 0.130(5) 0.056(3) 0.095(4) -0.010(3) 0.047(3) -0.020(3)
O1 0.077(3) 0.032(2) 0.101(4) -0.004(2) 0.025(3) 0.002(2)
O2 0.073(3) 0.026(2) 0.095(4) -0.002(2) 0.027(3) -0.0056(19)
O3 0.057(3) 0.049(3) 0.102(4) 0.000(3) 0.015(3) 0.000(2)
C13 0.115(7) 0.040(4) 0.073(5) 0.007(3) 0.017(5) -0.013(4)

loop_
_atom_type_symbol
_atom_type_description
_atom_type_scat_dispersion_real
_atom_type_scat_dispersion_imag
_atom_type_scat_source
C C 0.0181 0.0091 'International Tables Vol C Tables 4.2.6.8 and 6.1.1.4'
H H 0.0000 0.0000 'International Tables Vol C Tables 4.2.6.8 and 6.1.1.4'
Cl Cl 0.3639 0.7018 'International Tables Vol C Tables 4.2.6.8 and 6.1.1.4'
F F 0.0727 0.0534 'International Tables Vol C Tables 4.2.6.8 and 6.1.1.4'
N N 0.0311 0.0180 'International Tables Vol C Tables 4.2.6.8 and 6.1.1.4'
O O 0.0492 0.0322 'International Tables Vol C Tables 4.2.6.8 and 6.1.1.4'
S S 0.3331 0.5567 'International Tables Vol C Tables 4.2.6.8 and 6.1.1.4'

loop_
_exptl_crystal_face_index_h
_exptl_crystal_face_index_k
_exptl_crystal_face_index_l
_exptl_crystal_face_perp_dist
0 -13 2 0.0295
5 1 0 0.1115
2 -9 5 0.0531
0 -2 -7 0.0179
-1 8 6 0.0268
-5 -1 -1 0.0932
0 13 -2 0.0315
-1 -13 2 0.0336
2 -4 6 0.0535
0 -10 -5 0.0173

loop_
_geom_angle_atom_site_label_1
_geom_angle_atom_site_label_2
_geom_angle_atom_site_label_3
_geom_angle
N1 S1 S2 98.71(19)
C2 S2 S1 92.7(2)
C4 S3 C5 103.0(3)
C1 N1 S1 115.2(4)
C11 N2 C10 123.1(5)
C1 N3 C11 121.7(5)
C1 N3 C12 120.2(5)
C11 N3 C12 118.1(5)
N1 C1 N3 121.0(5)
N1 C1 C2 119.3(5)
N3 C1 C2 119.7(5)
C1 C2 S2 114.1(5)
C3 C2 S2 125.6(5)
C3 C2 C1 120.3(5)
C2 C3 H3 120.5
C4 C3 C2 119.0(5)
C4 C3 H3 120.5
C3 C4 S3 117.4(4)
C3 C4 C11 121.6(5)
C11 C4 S3 121.0(5)
C6 C5 S3 117.0(4)
C6 C5 C10 120.9(5)
C10 C5 S3 122.1(5)
C5 C6 H6 120.4
C7 C6 C5 119.3(5)
C7 C6 H6 120.4
C6 C7 Cl1 119.7(5)
C6 C7 C8 120.4(6)
C8 C7 Cl1 120.0(5)
C7 C8 H8 120.0
C9 C8 C7 120.1(6)
C9 C8 H8 120.0
C8 C9 H9 119.3
C8 C9 C10 121.4(6)
C10 C9 H9 119.3
N2 C10 C5 124.5(5)
N2 C10 C9 117.6(5)
C9 C10 C5 117.9(6)
N2 C11 N3 116.0(5)
N2 C11 C4 126.3(5)
N3 C11 C4 117.7(5)
N3 C12 H12A 109.5
N3 C12 H12B 109.5
N3 C12 H12C 109.5
H12A C12 H12B 109.5
H12A C12 H12C 109.5
H12B C12 H12C 109.5
O1 S4 O2 115.0(3)
O1 S4 O3 114.6(3)
O1 S4 C13 105.2(4)
O2 S4 O3 114.5(3)
O2 S4 C13 102.9(4)
O3 S4 C13 102.4(5)
F1 C13 S4 112.3(8)
F1 C13 F2 109.5(8)
F1 C13 F3 107.8(8)
F2 C13 S4 109.3(6)
F3 C13 S4 111.5(6)
F3 C13 F2 106.2(8)

loop_
_geom_bond_atom_site_label_1
_geom_bond_atom_site_label_2
_geom_bond_distance
Cl1 C7 1.735(6)
S1 S2 2.051(2)
S1 N1 1.628(5)
S2 C2 1.693(6)
S3 C4 1.712(6)
S3 C5 1.746(5)
N1 C1 1.311(8)
N2 C10 1.384(8)
N2 C11 1.300(8)
N3 C1 1.368(8)
N3 C11 1.385(8)
N3 C12 1.480(7)
C1 C2 1.444(8)
C2 C3 1.391(9)
C3 H3 0.9300
C3 C4 1.372(8)
C4 C11 1.459(8)
C5 C6 1.388(9)
C5 C10 1.408(8)
C6 H6 0.9300
C6 C7 1.376(9)
C7 C8 1.396(9)
C8 H8 0.9300
C8 C9 1.359(10)
C9 H9 0.9300
C9 C10 1.391(8)
C12 H12A 0.9600
C12 H12B 0.9600
C12 H12C 0.9600
S4 O1 1.422(5)
S4 O2 1.442(5)
S4 O3 1.453(6)
S4 C13 1.828(9)
F1 C13 1.299(13)
F2 C13 1.347(9)
F3 C13 1.326(12)

loop_
_geom_torsion_atom_site_label_1
_geom_torsion_atom_site_label_2
_geom_torsion_atom_site_label_3
_geom_torsion_atom_site_label_4
_geom_torsion
Cl1 C7 C8 C9 179.9(5)
S1 S2 C2 C1 0.6(5)
S1 S2 C2 C3 -179.3(6)
S1 N1 C1 N3 -179.2(5)
S1 N1 C1 C2 0.9(8)
S2 S1 N1 C1 -0.4(5)
S2 C2 C3 C4 -177.6(5)
S3 C4 C11 N2 -1.7(9)
S3 C4 C11 N3 177.6(4)
S3 C5 C6 C7 178.8(5)
S3 C5 C10 N2 0.5(9)
S3 C5 C10 C9 179.5(5)
N1 C1 C2 S2 -1.1(8)
N1 C1 C2 C3 178.9(6)
N3 C1 C2 S2 179.1(5)
N3 C1 C2 C3 -1.0(10)
C1 N3 C11 N2 -177.5(6)
C1 N3 C11 C4 3.1(9)
C1 C2 C3 C4 2.4(10)
C2 C3 C4 S3 179.6(5)
C2 C3 C4 C11 -1.1(10)
C3 C4 C11 N2 179.1(6)
C3 C4 C11 N3 -1.6(9)
C4 S3 C5 C6 178.5(5)
C4 S3 C5 C10 -1.4(6)
C5 S3 C4 C3 -178.8(5)
C5 S3 C4 C11 1.9(6)
C5 C6 C7 Cl1 -178.1(5)
C5 C6 C7 C8 1.2(10)
C6 C5 C10 N2 -179.4(6)
C6 C5 C10 C9 -0.4(10)
C6 C7 C8 C9 0.6(10)
C7 C8 C9 C10 -2.4(10)
C8 C9 C10 N2 -178.7(6)
C8 C9 C10 C5 2.3(10)
C10 N2 C11 N3 -178.9(5)
C10 N2 C11 C4 0.4(10)
C10 C5 C6 C7 -1.3(10)
C11 N2 C10 C5 0.2(10)
C11 N2 C10 C9 -178.8(6)
C11 N3 C1 N1 178.3(6)
C11 N3 C1 C2 -1.9(9)
C12 N3 C1 N1 -1.2(9)
C12 N3 C1 C2 178.7(6)
C12 N3 C11 N2 2.0(8)
C12 N3 C11 C4 -177.4(6)
O1 S4 C13 F1 -62.9(7)
O1 S4 C13 F2 58.9(9)
O1 S4 C13 F3 176.0(6)
O2 S4 C13 F1 58.0(7)
O2 S4 C13 F2 179.7(7)
O2 S4 C13 F3 -63.1(7)
O3 S4 C13 F1 177.0(6)
O3 S4 C13 F2 -61.2(8)
O3 S4 C13 F3 55.9(7)

loop_
_exptl_oxdiff_crystal_face_indexfrac_h
_exptl_oxdiff_crystal_face_indexfrac_k
_exptl_oxdiff_crystal_face_indexfrac_l
_exptl_oxdiff_crystal_face_x
_exptl_oxdiff_crystal_face_y
_exptl_oxdiff_crystal_face_z
-0.0013 -13.0096 2.0002 0.4478 -0.2260 0.8464
4.9981 1.0019 -0.0030 -0.7088 0.5835 0.4759
1.9972 -9.0132 4.9956 -0.1977 -0.2938 0.9785
0.0020 -1.9869 -6.9931 0.5582 0.7134 -0.2319
-1.0009 7.9912 5.9937 -0.6269 -0.7176 -0.2693
-4.9978 -0.9999 -0.9960 0.7757 -0.4812 -0.5254
0.0013 13.0096 -2.0002 -0.4478 0.2260 -0.8464
-1.0005 -13.0107 2.0003 0.5806 -0.3423 0.7398
1.9987 -4.0143 5.9956 -0.4886 -0.3880 0.7409
0.0002 -9.9944 -4.9954 0.7825 0.4957 0.3270
